data_7039727
loop_
_publ_author_name
'Zheng, Xiu-Jun'
'Bell, Nicola L.'
'Stevens, Charlotte J.'
'Zhong, Yu-Xi'
'Schreckenbach, Georg'
'Arnold, Polly L.'
'Love, Jason B.'
'Pan, Qing-Jiang'

_publ_section_title
;
 Relativistic DFT and experimental studies of mono- and bis-actinyl
 complexes of an expanded Schiff-base polypyrrole macrocycle.
;
_journal_issue 40
_journal_name_full 'Dalton transactions (Cambridge, England : 2003)'
_journal_page_first 15910
_journal_page_last 15921
_journal_paper_doi 10.1039/c6dt01625a
_journal_volume 45
_journal_year 2016
_chemical_formula_sum 'C75 H67 N9 O2 U'
_chemical_formula_weight 1364.40
_chemical_properties_physical ', Air-sensitive,Moisture-sensitive,Oxygen-sensitive'
_space_group_crystal_system monoclinic
_space_group_IT_number 14
_space_group_name_Hall '-P 2yn'
_space_group_name_H-M_alt 'P 1 21/n 1'
_symmetry_space_group_name_Hall '-P 2yn'
_symmetry_space_group_name_H-M 'P 1 21/n 1'
_atom_sites_solution_hydrogens geom
_audit_creation_method
;
CrysAlisPro, Agilent Technologies,
Version 1.171.37.34 (release 22-05-2014 CrysAlis171 .NET)
(compiled May 22 2014,16:03:01)
;
_audit_update_record
;
2016-06-13 deposited with the CCDC.
2016-06-28 downloaded from the CCDC.
;
_cell_angle_alpha 90
_cell_angle_beta 91.639(2)
_cell_angle_gamma 90
_cell_formula_units_Z 4
_cell_length_a 22.2921(4)
_cell_length_b 11.1308(2)
_cell_length_c 24.7662(5)
_cell_measurement_reflns_used 21947
_cell_measurement_temperature 293(2)
_cell_measurement_theta_max 29.3500
_cell_measurement_theta_min 3.4160
_cell_volume 6142.7(2)
_computing_cell_refinement
;
CrysAlisPro, Agilent Technologies,
Version 1.171.37.34 (release 22-05-2014 CrysAlis171 .NET)
(compiled May 22 2014,16:03:01)
;
_computing_data_collection
;
CrysAlisPro, Agilent Technologies,
Version 1.171.37.34 (release 22-05-2014 CrysAlis171 .NET)
(compiled May 22 2014,16:03:01)
;
_computing_data_reduction
;
CrysAlisPro, Agilent Technologies,
Version 1.171.37.34 (release 22-05-2014 CrysAlis171 .NET)
(compiled May 22 2014,16:03:01)
;
_computing_molecular_graphics 'Mercury 2014'
_computing_publication_material POV-ray
_computing_structure_refinement 'SHELXL-2014/7 (Sheldrick, 2014)'
_computing_structure_solution SIR-92
_diffrn_ambient_temperature 293(2)
_diffrn_detector_area_resol_mean 8.0521
_diffrn_measured_fraction_theta_full 0.998
_diffrn_measured_fraction_theta_max 0.999
_diffrn_measurement_device 'four-circle diffractometer'
_diffrn_measurement_device_type 'Xcalibur, Eos'
_diffrn_measurement_method '\w scans'
_diffrn_radiation_monochromator graphite
_diffrn_radiation_type MoK\a
_diffrn_radiation_wavelength 0.71073
_diffrn_reflns_av_R_equivalents 0.0607
_diffrn_reflns_av_unetI/netI 0.0460
_diffrn_reflns_Laue_measured_fraction_full 0.998
_diffrn_reflns_Laue_measured_fraction_max 0.999
_diffrn_reflns_limit_h_max 28
_diffrn_reflns_limit_h_min -28
_diffrn_reflns_limit_k_max 14
_diffrn_reflns_limit_k_min -14
_diffrn_reflns_limit_l_max 32
_diffrn_reflns_limit_l_min -32
_diffrn_reflns_number 87824
_diffrn_reflns_point_group_measured_fraction_full 0.998
_diffrn_reflns_point_group_measured_fraction_max 0.999
_diffrn_reflns_theta_full 25.242
_diffrn_reflns_theta_max 27.484
_diffrn_reflns_theta_min 3.038
_diffrn_source 'Enhance (Mo) X-ray Source'
_exptl_absorpt_coefficient_mu 2.699
_exptl_absorpt_correction_T_max 0.869
_exptl_absorpt_correction_T_min 0.299
_exptl_absorpt_correction_type analytical
_exptl_absorpt_process_details
;
CrysAlisPro, Agilent Technologies,
Version 1.171.37.34 (release 22-05-2014 CrysAlis171 .NET)
(compiled May 22 2014,16:03:01)
Analytical numeric absorption correction using a multifaceted crystal
            model based on expressions derived by R.C. Clark & J.S. Reid.
(Clark, R. C. & Reid, J. S. (1995). Acta Cryst. A51, 887-897)
Empirical absorption correction using spherical harmonics,
 implemented in SCALE3 ABSPACK scaling algorithm.
;
_exptl_crystal_colour orange
_exptl_crystal_density_diffrn 1.475
_exptl_crystal_description 'orange block'
_exptl_crystal_F_000 2752
_exptl_crystal_size_max 0.5736
_exptl_crystal_size_mid 0.2387
_exptl_crystal_size_min 0.0427
_refine_diff_density_max 1.212
_refine_diff_density_min -0.853
_refine_diff_density_rms 0.096
_refine_ls_extinction_method none
_refine_ls_goodness_of_fit_ref 1.004
_refine_ls_hydrogen_treatment constr
_refine_ls_matrix_type full
_refine_ls_number_parameters 775
_refine_ls_number_reflns 14074
_refine_ls_number_restraints 38
_refine_ls_restrained_S_all 1.026
_refine_ls_R_factor_all 0.0587
_refine_ls_R_factor_gt 0.0348
_refine_ls_shift/su_max 0.001
_refine_ls_shift/su_mean 0.000
_refine_ls_structure_factor_coef Fsqd
_refine_ls_weighting_details 'w=1/[\s^2^(Fo^2^)+(0.0341P)^2^+6.9785P] where P=(Fo^2^+2Fc^2^)/3'
_refine_ls_weighting_scheme calc
_refine_ls_wR_factor_gt 0.0702
_refine_ls_wR_factor_ref 0.0780
_reflns_Friedel_coverage 0.000
_reflns_number_gt 10663
_reflns_number_total 14074
_reflns_threshold_expression 'I > 2\s(I)'
_cod_data_source_file c6dt01625a2.cif
_cod_data_source_block M-pyUVI
_cod_depositor_comments 'Adding full bibliography for 7039727--7039729.cif.'
_cod_database_code 7039727
_shelx_shelxl_version_number 2014/7
_shelx_space_group_comment
;
The symmetry employed for this shelxl refinement is uniquely defined
by the following loop, which should always be used as a source of
symmetry information in preference to the above space-group names.
They are only intended as comments.
;

loop_
_space_group_symop_operation_xyz
'x, y, z'
'-x+1/2, y+1/2, -z+1/2'
'-x, -y, -z'
'x-1/2, -y-1/2, z-1/2'

loop_
_atom_site_label
_atom_site_type_symbol
_atom_site_fract_x
_atom_site_fract_y
_atom_site_fract_z
_atom_site_U_iso_or_equiv
_atom_site_adp_type
_atom_site_occupancy
_atom_site_site_symmetry_order
_atom_site_calc_flag
_atom_site_refinement_flags_posn
_atom_site_refinement_flags_adp
_atom_site_refinement_flags_occupancy
_atom_site_disorder_assembly
_atom_site_disorder_group
U1 U 0.11964(2) 0.62676(2) 0.22939(2) 0.01919(4) Uani 1 1 d . . . . .
N3 N -0.11782(13) 0.3162(3) 0.24966(13) 0.0271(7) Uani 1 1 d . . . . .
N4 N 0.14564(13) 0.8136(3) 0.28572(12) 0.0230(7) Uani 1 1 d . . . . .
N5 N 0.09735(14) 0.5509(3) 0.32452(12) 0.0242(7) Uani 1 1 d . . . . .
N6 N 0.12063(13) 0.5604(3) 0.13550(12) 0.0239(7) Uani 1 1 d . . . . .
N7 N 0.10323(13) 0.4002(3) 0.22285(12) 0.0229(7) Uani 1 1 d . . . . .
N0AA N -0.14346(13) 0.4818(3) 0.17188(13) 0.0265(7) Uani 1 1 d . . . . .
H0AA H -0.1159 0.5021 0.1951 0.032 Uiso 1 1 calc R U . . .
C1BA C 0.10649(16) 0.3612(3) 0.17342(14) 0.0254(8) Uani 1 1 d . . . . .
H1BA H 0.1052 0.2788 0.1674 0.031 Uiso 1 1 calc R U . . .
C1AA C 0.03455(16) 0.1246(3) 0.36482(14) 0.0246(7) Uani 1 1 d . . . . .
H1AA H 0.0444 0.0729 0.3932 0.030 Uiso 1 1 calc R U . . .
C2AA C -0.17571(16) 0.3771(4) 0.17390(16) 0.0287(8) Uani 1 1 d . . . . .
C3AA C 0.04766(16) 0.8138(3) 0.36129(15) 0.0234(8) Uani 1 1 d . . . . .
H3AA H 0.0384 0.8138 0.3244 0.028 Uiso 1 1 calc R U . . .
C13 C -0.13102(18) 0.1081(3) 0.36603(17) 0.0321(9) Uani 1 1 d . . . . .
H13 H -0.1610 0.0719 0.3857 0.039 Uiso 1 1 calc R U . . .
C4AA C 0.16020(15) 0.8162(3) 0.11850(15) 0.0234(8) Uani 1 1 d . . . . .
C5AA C 0.00485(16) 0.2782(3) 0.27896(14) 0.0220(7) Uani 1 1 d . . . . .
H5AA H -0.0050 0.3292 0.2503 0.026 Uiso 1 1 calc R U . . .
C6AA C -0.16060(15) 0.5493(3) 0.12846(15) 0.0241(8) Uani 1 1 d . . . . .
C7AA C 0.04097(17) 0.5453(3) 0.34234(16) 0.0292(9) Uani 1 1 d . . . . .
H7AA H 0.0095 0.5685 0.3192 0.035 Uiso 1 1 calc R U . . .
C8AA C -0.14670(16) 0.7479(3) 0.16653(15) 0.0253(8) Uani 1 1 d . . . . .
C9AA C -0.21466(17) 0.3796(4) 0.13015(17) 0.0343(9) Uani 1 1 d . . . . .
H9AA H -0.2427 0.3206 0.1210 0.041 Uiso 1 1 calc R U . . .
C0BA C 0.06483(16) 0.2590(3) 0.29297(14) 0.0213(7) Uani 1 1 d . . . . .
C21 C -0.06077(16) 0.7896(3) 0.38083(15) 0.0249(8) Uani 1 1 d . . . . .
N22 N 0.14999(13) 0.7934(3) 0.17111(12) 0.0232(7) Uani 1 1 d . . . . .
C23 C 0.15692(16) 0.8229(3) 0.34252(15) 0.0256(8) Uani 1 1 d . . . . .
C24 C 0.19624(17) 0.9753(4) 0.16482(17) 0.0318(9) Uani 1 1 d . . . . .
H24 H 0.2137 1.0486 0.1741 0.038 Uiso 1 1 calc R U . . .
C25 C 0.08055(16) 0.1795(3) 0.33683(14) 0.0222(8) Uani 1 1 d . . . . .
C26 C 0.11386(16) 0.3129(3) 0.26479(14) 0.0219(8) Uani 1 1 d . . . . .
C27 C -0.19630(17) 0.8564(4) 0.22770(17) 0.0324(9) Uani 1 1 d . . . . .
H27 H -0.2251 0.9043 0.2436 0.039 Uiso 1 1 calc R U . . .
C28 C -0.06154(16) 0.6501(4) 0.11849(16) 0.0298(9) Uani 1 1 d . . . . .
H28A H -0.0424 0.7271 0.1128 0.036 Uiso 1 1 calc R U . . .
H28B H -0.0480 0.6205 0.1536 0.036 Uiso 1 1 calc R U . . .
C29 C 0.13750(16) 0.7384(4) 0.07206(14) 0.0257(8) Uani 1 1 d . . . . .
N30 N -0.11512(13) 0.7461(3) 0.21463(12) 0.0257(7) Uani 1 1 d . . . . .
H30 H -0.0817 0.7089 0.2204 0.031 Uiso 1 1 calc R U . . .
C31 C 0.10780(16) 0.8217(3) 0.37884(15) 0.0238(8) Uani 1 1 d . . . . .
C32 C 0.12180(18) 0.8287(4) 0.43579(16) 0.0304(9) Uani 1 1 d . . . . .
C34 C 0.01561(17) 0.8116(4) 0.45467(15) 0.0288(9) Uani 1 1 d . . . . .
C35 C 0.11181(16) 0.4378(3) 0.12902(14) 0.0243(8) Uani 1 1 d . . . . .
C36 C 0.12980(15) 0.6064(3) 0.08581(14) 0.0231(8) Uani 1 1 d . . . . .
C37 C 0.14190(17) 0.1552(3) 0.35048(15) 0.0273(8) Uani 1 1 d . . . . .
H37 H 0.1516 0.1039 0.3791 0.033 Uiso 1 1 calc R U . . .
C38 C 0.12563(17) 0.5140(4) 0.04722(15) 0.0289(9) Uani 1 1 d . . . . .
H38 H 0.1296 0.5225 0.0101 0.035 Uiso 1 1 calc R U . . .
C39 C 0.00123(16) 0.8059(3) 0.39770(14) 0.0228(8) Uani 1 1 d . . . . .
C40 C -0.04080(16) 0.2226(3) 0.30693(14) 0.0224(8) Uani 1 1 d . . . . .
C41 C -0.12294(17) 0.8258(4) 0.30687(16) 0.0293(9) Uani 1 1 d . . . . .
H41 H -0.1456 0.8710 0.3304 0.035 Uiso 1 1 calc R U . . .
C42 C -0.10346(17) 0.7773(4) 0.41941(16) 0.0313(9) Uani 1 1 d . . . . .
H42 H -0.1430 0.7627 0.4084 0.038 Uiso 1 1 calc R U . . .
C43 C 0.11452(17) 0.4084(4) 0.07435(15) 0.0283(9) Uani 1 1 d . . . . .
H43 H 0.1098 0.3324 0.0592 0.034 Uiso 1 1 calc R U . . .
C44 C 0.14139(18) 0.5147(4) 0.35844(16) 0.0324(9) Uani 1 1 d . . . . .
H44 H 0.1806 0.5172 0.3466 0.039 Uiso 1 1 calc R U . . .
C45 C -0.14696(17) 0.1807(3) 0.32144(17) 0.0311(9) Uani 1 1 d . . . . .
H45 H -0.1873 0.1906 0.3117 0.037 Uiso 1 1 calc R U . . .
C46 C -0.04104(18) 0.5631(4) 0.07549(17) 0.0381(10) Uani 1 1 d . . . . .
H46A H -0.0489 0.5971 0.0404 0.057 Uiso 1 1 calc R U . . .
H46B H -0.0625 0.4887 0.0786 0.057 Uiso 1 1 calc R U . . .
H46C H 0.0012 0.5486 0.0803 0.057 Uiso 1 1 calc R U . . .
C47 C -0.07287(18) 0.0899(3) 0.38077(16) 0.0293(9) Uani 1 1 d . . . . .
H47 H -0.0634 0.0410 0.4102 0.035 Uiso 1 1 calc R U . . .
C48 C -0.16107(17) 0.2925(3) 0.21604(16) 0.0293(9) Uani 1 1 d . . . . .
H48 H -0.1827 0.2214 0.2189 0.035 Uiso 1 1 calc R U . . .
C49 C 0.17042(16) 0.8972(3) 0.25638(15) 0.0258(8) Uani 1 1 d . . . . .
H49 H 0.1876 0.9632 0.2739 0.031 Uiso 1 1 calc R U . . .
C50 C -0.10394(16) 0.2372(3) 0.29214(16) 0.0262(8) Uani 1 1 d . . . . .
C51 C -0.13066(16) 0.6692(3) 0.11915(15) 0.0253(8) Uani 1 1 d . . . . .
N52 N -0.07376(14) 0.7787(3) 0.32515(12) 0.0257(7) Uani 1 1 d . . . . .
C53 C -0.19766(17) 0.8156(4) 0.17395(16) 0.0294(9) Uani 1 1 d . . . . .
H53 H -0.2276 0.8314 0.1480 0.035 Uiso 1 1 calc R U . . .
C54 C 0.07508(18) 0.8245(4) 0.47180(16) 0.0354(10) Uani 1 1 d . . . . .
H54 H 0.0840 0.8305 0.5086 0.043 Uiso 1 1 calc R U . . .
C55 C -0.20515(16) 0.4870(4) 0.10128(16) 0.0305(9) Uani 1 1 d . . . . .
H55 H -0.2253 0.5110 0.0697 0.037 Uiso 1 1 calc R U . . .
C56 C -0.15502(18) 0.7236(4) 0.06558(15) 0.0310(9) Uani 1 1 d . . . . .
H56A H -0.1501 0.6651 0.0370 0.037 Uiso 1 1 calc R U . . .
H56B H -0.1977 0.7380 0.0687 0.037 Uiso 1 1 calc R U . . .
C57 C 0.17924(17) 0.7502(4) 0.02385(16) 0.0337(9) Uani 1 1 d . . . . .
H57A H 0.1611 0.7078 -0.0067 0.040 Uiso 1 1 calc R U . . .
H57B H 0.1818 0.8344 0.0141 0.040 Uiso 1 1 calc R U . . .
C58 C 0.18621(17) 0.2064(3) 0.32210(15) 0.0286(9) Uani 1 1 d . . . . .
H58 H 0.2261 0.1898 0.3312 0.034 Uiso 1 1 calc R U . . .
C59 C 0.17227(16) 0.8918(3) 0.19994(16) 0.0262(8) Uani 1 1 d . . . . .
C60 C 0.22710(19) 0.8412(5) 0.41840(18) 0.0480(13) Uani 1 1 d . . . . .
H60 H 0.2667 0.8488 0.4309 0.058 Uiso 1 1 calc R U . . .
C61 C 0.24251(18) 0.7026(4) 0.03352(18) 0.0443(12) Uani 1 1 d . . . . .
H61A H 0.2645 0.7094 0.0009 0.066 Uiso 1 1 calc R U . . .
H61B H 0.2407 0.6197 0.0442 0.066 Uiso 1 1 calc R U . . .
H61C H 0.2623 0.7484 0.0616 0.066 Uiso 1 1 calc R U . . .
C62 C 0.21449(18) 0.8316(4) 0.36229(17) 0.0369(10) Uani 1 1 d . . . . .
H62 H 0.2460 0.8311 0.3385 0.044 Uiso 1 1 calc R U . . .
C63 C -0.1253(2) 0.8402(4) 0.04906(19) 0.0478(12) Uani 1 1 d . . . . .
H63A H -0.1462 0.8727 0.0179 0.072 Uiso 1 1 calc R U . . .
H63B H -0.0843 0.8249 0.0405 0.072 Uiso 1 1 calc R U . . .
H63C H -0.1267 0.8967 0.0783 0.072 Uiso 1 1 calc R U . . .
C64 C 0.0280(2) 0.5065(4) 0.39349(18) 0.0425(11) Uani 1 1 d . . . . .
H64 H -0.0114 0.5043 0.4046 0.051 Uiso 1 1 calc R U . . .
C68 C 0.18899(17) 0.9277(4) 0.11333(16) 0.0323(9) Uani 1 1 d . . . . .
H68 H 0.2009 0.9631 0.0814 0.039 Uiso 1 1 calc R U . . .
C69 C -0.14472(17) 0.8128(4) 0.25257(16) 0.0279(8) Uani 1 1 d . . . . .
C71 C -0.02586(16) 0.1450(3) 0.35152(15) 0.0241(8) Uani 1 1 d . . . . .
C72 C 0.18271(19) 0.8397(4) 0.45400(17) 0.0440(12) Uani 1 1 d . . . . .
H72 H 0.1918 0.8459 0.4908 0.053 Uiso 1 1 calc R U . . .
C75 C -0.03142(19) 0.8025(4) 0.49203(16) 0.0368(10) Uani 1 1 d . . . . .
H75 H -0.0225 0.8081 0.5289 0.044 Uiso 1 1 calc R U . . .
C77 C 0.0740(2) 0.4713(4) 0.42770(19) 0.0532(13) Uani 1 1 d . . . . .
H77 H 0.0663 0.4459 0.4626 0.064 Uiso 1 1 calc R U . . .
C78 C 0.07359(18) 0.7867(4) 0.05487(17) 0.0368(10) Uani 1 1 d . . . . .
H78C H 0.0557 0.7299 0.0294 0.044 Uiso 0.793(9) 1 calc R U P A 2
H78D H 0.0491 0.7865 0.0866 0.044 Uiso 0.793(9) 1 calc R U P A 2
H78A H 0.0462 0.7638 0.0828 0.044 Uiso 0.207(9) 1 calc R U P A 1
H78B H 0.0755 0.8737 0.0547 0.044 Uiso 0.207(9) 1 calc R U P A 1
C85 C 0.1318(2) 0.4741(4) 0.40958(18) 0.0478(12) Uani 1 1 d . . . . .
H85 H 0.1638 0.4489 0.4317 0.057 Uiso 1 1 calc R U . . .
C98 C -0.08920(19) 0.7859(4) 0.47485(17) 0.0383(10) Uani 1 1 d . . . . .
H98 H -0.1194 0.7803 0.4999 0.046 Uiso 1 1 calc R U . . .
O1 O 0.19580(11) 0.5876(2) 0.24083(10) 0.0261(6) Uani 1 1 d . . . . .
O2 O 0.04189(11) 0.6623(2) 0.22365(10) 0.0264(6) Uani 1 1 d . . . . .
C3 C 0.17198(17) 0.2853(3) 0.27860(15) 0.0274(8) Uani 1 1 d . . . . .
H3 H 0.2028 0.3189 0.2591 0.033 Uiso 1 1 calc R U . . .
C5 C -0.25649(13) 1.0626(3) 0.09371(17) 0.0607(15) Uani 1 1 d G . . . .
H5 H -0.2213 1.1073 0.0922 0.073 Uiso 1 1 calc R U . . .
C7 C -0.28981(18) 1.0635(3) 0.14029(14) 0.0621(15) Uani 1 1 d G . . . .
H7 H -0.2769 1.1088 0.1700 0.075 Uiso 1 1 calc R U . . .
C4 C -0.34239(17) 0.9968(3) 0.14250(14) 0.0645(16) Uani 1 1 d G . . . .
H4 H -0.3647 0.9974 0.1737 0.077 Uiso 1 1 calc R U . . .
C6 C -0.36163(13) 0.9291(3) 0.09812(18) 0.0656(16) Uani 1 1 d G . . . .
H6 H -0.3968 0.8844 0.0996 0.079 Uiso 1 1 calc R U . . .
C11 C -0.32831(18) 0.9282(3) 0.05154(14) 0.0659(16) Uani 1 1 d G . . . .
H11 H -0.3412 0.8829 0.0218 0.079 Uiso 1 1 calc R U . . .
C9 C -0.27573(17) 0.9949(3) 0.04933(13) 0.0672(16) Uani 1 1 d G . . . .
H9 H -0.2534 0.9943 0.0182 0.081 Uiso 1 1 calc R U . . .
C12 C 0.03762(18) 0.0854(6) 0.1382(3) 0.142(4) Uani 1 1 d DG U . . .
H12 H 0.0761 0.0944 0.1253 0.170 Uiso 1 1 calc R U . . .
C16 C 0.0278(2) 0.0105(5) 0.1820(3) 0.141(3) Uani 1 1 d DG U . . .
H16 H 0.0598 -0.0305 0.1984 0.169 Uiso 1 1 calc R U . . .
C14 C -0.0297(3) -0.0029(4) 0.2013(2) 0.120(3) Uani 1 1 d DG U . . .
H14 H -0.0363 -0.0530 0.2306 0.144 Uiso 1 1 calc R U . . .
C8 C -0.07750(18) 0.0585(4) 0.1768(2) 0.083(2) Uani 1 1 d G U . . .
H8 H -0.1160 0.0495 0.1897 0.100 Uiso 1 1 calc R U . . .
C10 C -0.0677(2) 0.1334(4) 0.1330(2) 0.096(2) Uani 1 1 d DG U . . .
H10 H -0.0997 0.1744 0.1166 0.115 Uiso 1 1 calc R U . . .
C15 C -0.0101(3) 0.1468(5) 0.1137(2) 0.129(3) Uani 1 1 d DG U . . .
H15 H -0.0036 0.1969 0.0844 0.155 Uiso 1 1 calc R U . . .
C0AA C 0.0696(3) 0.9079(6) 0.0302(3) 0.053(2) Uani 0.793(9) 1 d . . P A 2
H0AB H 0.0901 0.9648 0.0533 0.079 Uiso 0.793(9) 1 calc R U P A 2
H0AC H 0.0282 0.9307 0.0258 0.079 Uiso 0.793(9) 1 calc R U P A 2
H0AD H 0.0879 0.9068 -0.0044 0.079 Uiso 0.793(9) 1 calc R U P A 2
C1 C 0.0460(9) 0.747(2) 0.0009(8) 0.044(7) Uani 0.207(9) 1 d . . P A 1
H1A H 0.0725 0.7677 -0.0275 0.066 Uiso 0.207(9) 1 calc R U P A 1
H1B H 0.0081 0.7866 -0.0050 0.066 Uiso 0.207(9) 1 calc R U P A 1
H1C H 0.0400 0.6616 0.0012 0.066 Uiso 0.207(9) 1 calc R U P A 1

loop_
_atom_site_aniso_label
_atom_site_aniso_U_11
_atom_site_aniso_U_22
_atom_site_aniso_U_33
_atom_site_aniso_U_23
_atom_site_aniso_U_13
_atom_site_aniso_U_12
U1 0.01655(6) 0.02487(7) 0.01616(6) 0.00026(6) 0.00076(4) -0.00227(6)
N3 0.0218(16) 0.0268(17) 0.0326(18) 0.0004(14) 0.0002(14) 0.0016(13)
N4 0.0208(15) 0.0276(17) 0.0207(16) -0.0048(13) 0.0024(12) -0.0043(13)
N5 0.0278(17) 0.0239(16) 0.0209(16) -0.0010(13) 0.0024(13) -0.0007(13)
N6 0.0194(15) 0.0291(17) 0.0231(17) -0.0009(13) 0.0002(12) -0.0056(13)
N7 0.0241(15) 0.0216(16) 0.0229(16) 0.0001(12) -0.0003(12) -0.0026(12)
N0AA 0.0210(16) 0.0284(17) 0.0297(18) 0.0012(14) -0.0087(13) -0.0051(13)
C1BA 0.0246(18) 0.026(2) 0.0254(19) -0.0001(16) -0.0013(14) -0.0031(16)
C1AA 0.0332(19) 0.0201(17) 0.0208(18) -0.0002(16) 0.0018(14) -0.0010(17)
C2AA 0.0206(17) 0.0290(19) 0.037(2) -0.0001(19) 0.0000(15) -0.0010(18)
C3AA 0.029(2) 0.0212(18) 0.0203(19) -0.0038(15) -0.0020(15) 0.0011(15)
C13 0.031(2) 0.028(2) 0.038(2) -0.0002(17) 0.0133(17) -0.0059(17)
C4AA 0.0147(17) 0.030(2) 0.025(2) 0.0037(16) 0.0021(14) 0.0022(15)
C5AA 0.0263(19) 0.0196(18) 0.0202(19) -0.0006(14) 0.0010(15) -0.0007(15)
C6AA 0.0191(18) 0.029(2) 0.025(2) -0.0049(16) 0.0010(14) 0.0016(15)
C7AA 0.029(2) 0.026(2) 0.033(2) 0.0014(17) 0.0069(17) 0.0010(16)
C8AA 0.027(2) 0.0251(19) 0.024(2) 0.0020(15) -0.0011(16) -0.0050(16)
C9AA 0.0242(19) 0.034(2) 0.044(2) -0.007(2) -0.0067(17) -0.0050(18)
C0BA 0.0250(18) 0.0189(17) 0.0198(18) -0.0021(14) -0.0015(14) -0.0008(14)
C21 0.027(2) 0.0221(19) 0.025(2) -0.0049(15) 0.0009(15) -0.0008(15)
N22 0.0231(16) 0.0249(16) 0.0218(16) 0.0019(13) 0.0028(12) -0.0017(13)
C23 0.026(2) 0.0264(19) 0.024(2) -0.0061(16) 0.0006(15) -0.0038(16)
C24 0.030(2) 0.026(2) 0.039(2) 0.0007(18) 0.0066(18) -0.0078(17)
C25 0.028(2) 0.0173(17) 0.0209(19) -0.0035(14) 0.0002(15) -0.0010(15)
C26 0.0258(19) 0.0196(18) 0.0202(19) -0.0042(14) 0.0026(15) -0.0023(15)
C27 0.0248(19) 0.037(2) 0.036(2) -0.0040(18) 0.0032(16) 0.0053(17)
C28 0.0210(18) 0.041(3) 0.027(2) -0.0041(17) 0.0013(15) -0.0026(16)
C29 0.0224(19) 0.037(2) 0.0179(19) 0.0029(16) -0.0002(15) -0.0031(16)
N30 0.0223(16) 0.0296(17) 0.0249(17) -0.0022(14) -0.0022(13) 0.0040(13)
C31 0.0246(19) 0.0222(18) 0.024(2) -0.0024(15) -0.0020(15) -0.0010(15)
C32 0.031(2) 0.036(2) 0.024(2) -0.0073(17) -0.0041(16) -0.0046(17)
C34 0.031(2) 0.034(2) 0.022(2) -0.0038(16) 0.0021(16) -0.0002(17)
C35 0.0207(18) 0.031(2) 0.0210(19) -0.0002(16) 0.0027(14) -0.0017(16)
C36 0.0153(16) 0.038(2) 0.0162(17) 0.0025(15) 0.0007(13) -0.0038(15)
C37 0.035(2) 0.026(2) 0.0203(19) -0.0006(15) -0.0028(16) 0.0049(16)
C38 0.028(2) 0.039(2) 0.019(2) -0.0001(17) -0.0004(16) 0.0025(17)
C39 0.028(2) 0.0206(19) 0.0199(19) -0.0037(14) 0.0019(15) 0.0008(15)
C40 0.0258(19) 0.0199(18) 0.0215(19) -0.0038(15) -0.0002(15) -0.0014(15)
C41 0.027(2) 0.030(2) 0.030(2) -0.0081(17) 0.0039(17) -0.0037(17)
C42 0.025(2) 0.036(2) 0.034(2) -0.0024(18) 0.0041(17) -0.0050(17)
C43 0.030(2) 0.032(2) 0.022(2) -0.0047(16) 0.0002(16) -0.0002(16)
C44 0.033(2) 0.039(2) 0.025(2) -0.0010(18) -0.0004(17) 0.0075(18)
C45 0.024(2) 0.026(2) 0.043(3) -0.0022(18) 0.0024(17) -0.0009(16)
C46 0.024(2) 0.053(3) 0.038(3) -0.007(2) 0.0016(18) -0.0018(19)
C47 0.038(2) 0.0222(19) 0.028(2) 0.0018(15) 0.0103(17) -0.0011(16)
C48 0.024(2) 0.024(2) 0.040(2) -0.0015(17) -0.0003(17) -0.0019(16)
C49 0.0215(18) 0.026(2) 0.030(2) -0.0057(16) -0.0009(15) -0.0009(15)
C50 0.0245(19) 0.0222(19) 0.032(2) -0.0036(16) 0.0025(16) -0.0012(15)
C51 0.0191(18) 0.034(2) 0.023(2) -0.0014(16) -0.0011(15) 0.0011(15)
N52 0.0255(17) 0.0307(17) 0.0208(16) -0.0053(13) 0.0012(13) -0.0040(14)
C53 0.026(2) 0.034(2) 0.028(2) 0.0016(17) -0.0048(16) 0.0034(17)
C54 0.038(2) 0.049(2) 0.020(2) -0.0062(18) -0.0011(17) -0.002(2)
C55 0.0209(19) 0.039(2) 0.031(2) -0.0026(18) -0.0058(16) -0.0006(17)
C56 0.030(2) 0.039(2) 0.024(2) -0.0008(17) 0.0002(16) 0.0022(18)
C57 0.034(2) 0.045(2) 0.022(2) 0.0020(18) 0.0055(17) -0.0104(19)
C58 0.0225(19) 0.034(2) 0.029(2) -0.0036(17) -0.0015(16) 0.0048(16)
C59 0.0204(17) 0.025(2) 0.034(2) 0.0004(16) 0.0040(15) -0.0022(15)
C60 0.027(2) 0.080(4) 0.037(3) -0.007(2) -0.0095(19) -0.010(2)
C61 0.030(2) 0.064(3) 0.040(3) -0.007(2) 0.014(2) -0.008(2)
C62 0.024(2) 0.054(3) 0.033(2) -0.007(2) 0.0011(17) -0.0047(19)
C63 0.059(3) 0.046(3) 0.037(3) 0.009(2) 0.000(2) 0.000(2)
C64 0.048(3) 0.038(2) 0.042(3) 0.006(2) 0.018(2) -0.003(2)
C68 0.032(2) 0.035(2) 0.030(2) 0.0070(18) 0.0042(17) -0.0085(18)
C69 0.025(2) 0.031(2) 0.029(2) -0.0039(17) 0.0021(16) 0.0000(16)
C71 0.0296(19) 0.0185(19) 0.0243(19) -0.0038(14) 0.0034(15) -0.0017(15)
C72 0.036(2) 0.072(3) 0.024(2) -0.011(2) -0.0076(18) -0.006(2)
C75 0.042(2) 0.053(3) 0.016(2) -0.0066(19) 0.0059(17) 0.000(2)
C77 0.081(4) 0.048(3) 0.032(3) 0.013(2) 0.019(3) 0.005(3)
C78 0.027(2) 0.050(3) 0.033(2) 0.006(2) -0.0051(18) 0.0011(19)
C85 0.062(3) 0.049(3) 0.033(3) 0.007(2) -0.004(2) 0.015(2)
C98 0.035(2) 0.055(3) 0.026(2) -0.002(2) 0.0106(18) -0.002(2)
O1 0.0211(13) 0.0341(15) 0.0232(14) -0.0002(11) 0.0004(10) -0.0003(11)
O2 0.0207(13) 0.0350(15) 0.0236(14) -0.0008(11) 0.0017(10) 0.0003(11)
C3 0.027(2) 0.030(2) 0.025(2) -0.0015(16) 0.0040(16) -0.0038(16)
C5 0.045(3) 0.047(3) 0.090(5) 0.017(3) 0.006(3) 0.006(2)
C7 0.082(4) 0.036(3) 0.067(4) 0.003(3) -0.019(3) 0.014(3)
C4 0.084(4) 0.041(3) 0.069(4) 0.023(3) 0.025(3) 0.020(3)
C6 0.050(3) 0.048(3) 0.098(5) 0.026(3) 0.000(3) -0.003(3)
C11 0.081(4) 0.048(3) 0.068(4) 0.009(3) -0.012(3) 0.004(3)
C9 0.079(4) 0.059(4) 0.065(4) 0.017(3) 0.018(3) 0.014(3)
C12 0.089(5) 0.133(7) 0.206(8) -0.076(6) 0.040(6) -0.017(5)
C16 0.078(5) 0.087(5) 0.255(9) -0.053(6) -0.019(6) 0.024(4)
C14 0.101(5) 0.054(4) 0.204(8) -0.024(5) -0.013(6) -0.005(4)
C8 0.050(3) 0.077(4) 0.124(6) -0.041(4) 0.013(4) -0.012(3)
C10 0.070(4) 0.119(5) 0.100(5) -0.053(4) 0.017(4) -0.005(4)
C15 0.121(6) 0.141(6) 0.128(6) -0.068(5) 0.037(5) -0.051(5)
C0AA 0.049(4) 0.055(4) 0.053(4) 0.020(3) -0.012(3) 0.004(3)
C1 0.030(11) 0.069(16) 0.032(12) -0.009(11) -0.009(9) -0.004(11)

loop_
_atom_type_symbol
_atom_type_description
_atom_type_scat_dispersion_real
_atom_type_scat_dispersion_imag
_atom_type_scat_source
C C 0.0033 0.0016 'International Tables Vol C Tables 4.2.6.8 and 6.1.1.4'
N N 0.0061 0.0033 'International Tables Vol C Tables 4.2.6.8 and 6.1.1.4'
O O 0.0106 0.0060 'International Tables Vol C Tables 4.2.6.8 and 6.1.1.4'
U U -9.6767 9.6646 'International Tables Vol C Tables 4.2.6.8 and 6.1.1.4'
H H 0.0000 0.0000 'International Tables Vol C Tables 4.2.6.8 and 6.1.1.4'

loop_
_geom_angle_atom_site_label_1
_geom_angle_atom_site_label_2
_geom_angle_atom_site_label_3
_geom_angle
O1 U1 O2 175.11(11)
O1 U1 N6 92.47(11)
O2 U1 N6 91.53(11)
O1 U1 N22 90.05(11)
O2 U1 N22 93.96(11)
N6 U1 N22 70.05(10)
O1 U1 N7 84.37(11)
O2 U1 N7 94.43(11)
N6 U1 N7 69.24(10)
N22 U1 N7 138.57(10)
O1 U1 N4 84.92(11)
O2 U1 N4 93.88(10)
N6 U1 N4 139.18(10)
N22 U1 N4 69.22(10)
N7 U1 N4 150.05(10)
O1 U1 N5 88.97(10)
O2 U1 N5 86.15(10)
N6 U1 N5 141.51(10)
N22 U1 N5 148.44(10)
N7 U1 N5 72.65(9)
N4 U1 N5 79.27(9)
C48 N3 C50 120.3(3)
C49 N4 C23 115.4(3)
C49 N4 U1 111.5(2)
C23 N4 U1 128.8(2)
C44 N5 C7AA 117.2(3)
C44 N5 U1 121.3(2)
C7AA N5 U1 121.6(3)
C36 N6 C35 106.9(3)
C36 N6 U1 139.2(2)
C35 N6 U1 113.8(2)
C1BA N7 C26 116.2(3)
C1BA N7 U1 112.2(2)
C26 N7 U1 127.0(2)
C6AA N0AA C2AA 111.3(3)
N7 C1BA C35 122.9(4)
C25 C1AA C71 122.0(3)
C9AA C2AA N0AA 105.9(3)
C9AA C2AA C48 135.6(4)
N0AA C2AA C48 118.4(3)
C39 C3AA C31 121.7(3)
C47 C13 C45 121.1(4)
N22 C4AA C68 110.1(3)
N22 C4AA C29 124.2(3)
C68 C4AA C29 125.4(3)
C0BA C5AA C40 121.3(3)
N0AA C6AA C55 107.0(3)
N0AA C6AA C51 119.6(3)
C55 C6AA C51 133.4(4)
N5 C7AA C64 122.6(4)
N30 C8AA C53 107.3(3)
N30 C8AA C51 122.7(3)
C53 C8AA C51 129.2(3)
C2AA C9AA C55 108.5(3)
C5AA C0BA C25 119.7(3)
C5AA C0BA C26 123.5(3)
C25 C0BA C26 116.7(3)
C42 C21 N52 123.1(3)
C42 C21 C39 119.2(3)
N52 C21 C39 117.6(3)
C4AA N22 C59 106.2(3)
C4AA N22 U1 139.8(2)
C59 N22 U1 113.1(2)
C62 C23 N4 119.8(3)
C62 C23 C31 120.1(4)
N4 C23 C31 120.1(3)
C59 C24 C68 106.5(3)
C1AA C25 C37 120.9(3)
C1AA C25 C0BA 118.6(3)
C37 C25 C0BA 120.5(3)
C3 C26 N7 117.9(3)
C3 C26 C0BA 120.8(3)
N7 C26 C0BA 121.3(3)
C69 C27 C53 107.7(3)
C46 C28 C51 114.3(3)
C4AA C29 C36 114.8(3)
C4AA C29 C57 110.1(3)
C36 C29 C57 109.3(3)
C4AA C29 C78 106.9(3)
C36 C29 C78 106.5(3)
C57 C29 C78 108.9(3)
C8AA N30 C69 110.0(3)
C3AA C31 C23 123.1(3)
C3AA C31 C32 119.1(3)
C23 C31 C32 117.7(3)
C54 C32 C72 121.6(4)
C54 C32 C31 118.8(4)
C72 C32 C31 119.6(4)
C54 C34 C75 121.6(4)
C54 C34 C39 119.2(3)
C75 C34 C39 119.2(4)
N6 C35 C43 109.5(3)
N6 C35 C1BA 121.6(3)
C43 C35 C1BA 128.8(4)
N6 C36 C38 109.4(3)
N6 C36 C29 126.2(3)
C38 C36 C29 124.1(3)
C58 C37 C25 120.4(3)
C43 C38 C36 107.5(3)
C3AA C39 C34 118.9(3)
C3AA C39 C21 122.9(3)
C34 C39 C21 118.3(3)
C5AA C40 C71 119.6(3)
C5AA C40 C50 122.8(3)
C71 C40 C50 117.6(3)
N52 C41 C69 123.7(4)
C21 C42 C98 122.1(4)
C38 C43 C35 106.6(3)
N5 C44 C85 123.4(4)
C50 C45 C13 120.9(4)
C13 C47 C71 120.7(4)
N3 C48 C2AA 119.2(3)
N4 C49 C59 123.2(3)
C45 C50 N3 122.9(3)
C45 C50 C40 120.1(4)
N3 C50 C40 116.9(3)
C6AA C51 C8AA 106.1(3)
C6AA C51 C56 109.4(3)
C8AA C51 C56 110.7(3)
C6AA C51 C28 108.8(3)
C8AA C51 C28 110.1(3)
C56 C51 C28 111.7(3)
C41 N52 C21 117.4(3)
C8AA C53 C27 107.9(3)
C34 C54 C32 122.2(4)
C6AA C55 C9AA 107.2(4)
C63 C56 C51 115.0(3)
C61 C57 C29 115.3(3)
C37 C58 C3 120.3(4)
C24 C59 N22 110.1(3)
C24 C59 C49 128.2(4)
N22 C59 C49 121.7(3)
C72 C60 C62 121.0(4)
C23 C62 C60 121.1(4)
C77 C64 C7AA 119.1(4)
C24 C68 C4AA 107.2(3)
C27 C69 N30 107.1(3)
C27 C69 C41 130.1(4)
N30 C69 C41 122.8(3)
C1AA C71 C40 118.8(3)
C1AA C71 C47 121.8(3)
C40 C71 C47 119.4(3)
C60 C72 C32 120.4(4)
C98 C75 C34 121.1(4)
C64 C77 C85 118.9(4)
C0AA C78 C29 117.8(4)
C1 C78 C29 118.7(9)
C44 C85 C77 118.8(4)
C75 C98 C42 120.2(4)
C26 C3 C58 121.3(3)
C7 C5 C9 120.0
C4 C7 C5 120.0
C7 C4 C6 120.0
C11 C6 C4 120.0
C6 C11 C9 120.0
C11 C9 C5 120.0
C16 C12 C15 120.0
C14 C16 C12 120.0
C16 C14 C8 120.0
C10 C8 C14 120.0
C8 C10 C15 120.0
C10 C15 C12 120.0

loop_
_geom_bond_atom_site_label_1
_geom_bond_atom_site_label_2
_geom_bond_distance
U1 O1 1.768(2)
U1 O2 1.780(2)
U1 N6 2.441(3)
U1 N22 2.457(3)
U1 N7 2.553(3)
U1 N4 2.561(3)
U1 N5 2.565(3)
N3 C48 1.283(5)
N3 C50 1.399(5)
N4 C49 1.312(5)
N4 C23 1.426(5)
N5 C44 1.336(5)
N5 C7AA 1.345(5)
N6 C36 1.354(4)
N6 C35 1.387(5)
N7 C1BA 1.303(5)
N7 C26 1.437(5)
N0AA C6AA 1.357(5)
N0AA C2AA 1.371(5)
C1BA C35 1.399(5)
C1AA C25 1.395(5)
C1AA C71 1.396(5)
C2AA C9AA 1.369(5)
C2AA C48 1.436(5)
C3AA C39 1.395(5)
C3AA C31 1.400(5)
C13 C47 1.352(5)
C13 C45 1.406(6)
C4AA N22 1.353(4)
C4AA C68 1.405(5)
C4AA C29 1.515(5)
C5AA C0BA 1.388(5)
C5AA C40 1.392(5)
C6AA C55 1.372(5)
C6AA C51 1.513(5)
C7AA C64 1.377(6)
C8AA N30 1.366(5)
C8AA C53 1.380(5)
C8AA C51 1.515(5)
C9AA C55 1.411(6)
C0BA C25 1.437(5)
C0BA C26 1.444(5)
C21 C42 1.375(5)
C21 N52 1.406(5)
C21 C39 1.444(5)
N22 C59 1.391(5)
C23 C62 1.364(5)
C23 C31 1.437(5)
C24 C59 1.390(5)
C24 C68 1.386(6)
C25 C37 1.425(5)
C26 C3 1.366(5)
C27 C69 1.377(5)
C27 C53 1.406(5)
C28 C46 1.519(5)
C28 C51 1.556(5)
C29 C36 1.520(5)
C29 C57 1.540(5)
C29 C78 1.570(5)
N30 C69 1.380(5)
C31 C32 1.438(5)
C32 C54 1.391(5)
C32 C72 1.424(6)
C34 C54 1.388(5)
C34 C75 1.422(5)
C34 C39 1.439(5)
C35 C43 1.396(5)
C36 C38 1.405(5)
C37 C58 1.354(5)
C38 C43 1.380(5)
C40 C71 1.433(5)
C40 C50 1.453(5)
C41 N52 1.286(5)
C41 C69 1.424(5)
C42 C98 1.404(6)
C44 C85 1.367(6)
C45 C50 1.372(5)
C47 C71 1.429(5)
C49 C59 1.401(5)
C51 C56 1.543(5)
C56 C63 1.518(6)
C57 C61 1.519(6)
C58 C3 1.419(5)
C60 C72 1.344(6)
C60 C62 1.414(6)
C64 C77 1.368(7)
C75 C98 1.357(6)
C77 C85 1.377(7)
C78 C0AA 1.483(7)
C78 C1 1.52(2)
C5 C7 1.3900
C5 C9 1.3900
C7 C4 1.3900
C4 C6 1.3900
C6 C11 1.3900
C11 C9 1.3900
C12 C16 1.3900
C12 C15 1.3900
C16 C14 1.3900
C14 C8 1.3900
C8 C10 1.3900
C10 C15 1.3900
